data_1522548
loop_
_publ_author_name
'Moreau, J.M.'
'Parthe, E.'

_publ_section_title
;
 Ferromagnetic Gd7 Pd3 and other rare-earth-palladium compounds with
 non-centrosymmetric Th7 Fe3 structure
;
_journal_name_full 'Journal of the Less-Common Metals'
_journal_page_first 91
_journal_page_last 96
_journal_volume 32
_journal_year 1973
_chemical_formula_sum 'Gd7 Pd3'
_space_group_IT_number 186
_symmetry_space_group_name_Hall 'P 6c -2c'
_symmetry_space_group_name_H-M 'P 63 m c'
_cell_angle_alpha 90
_cell_angle_beta 90
_cell_angle_gamma 120
_cell_formula_units_Z 2
_cell_length_a 9.98
_cell_length_b 9.98
_cell_length_c 6.276
_cell_volume 541.346
_citation_journal_id_ASTM JCOMAH
_cod_data_source_file Moreau_JCOMAH_1973_472.cif
_cod_data_source_block Gd7Pd3
_cod_original_cell_volume 541.3456
_cod_database_code 1522548

loop_
_symmetry_equiv_pos_as_xyz
x,y,z
x-y,x,z+1/2
-y,x-y,z
-x,-y,z+1/2
-x+y,-x,z
y,-x+y,z+1/2
y,x,z+1/2
-x+y,y,z
-x,-x+y,z+1/2
-y,-x,z
x-y,-y,z+1/2
x,x-y,z

loop_
_atom_site_label
_atom_site_type_symbol
_atom_site_fract_x
_atom_site_fract_y
_atom_site_fract_z
_atom_site_occupancy
_atom_site_U_iso_or_equiv
Gd2 Gd 0.125 0.875 0.25 1 0.0
Gd1 Gd 0.3333 0.6667 0.06 1 0.0
Gd3 Gd 0.5395 0.4605 0.0499 1 0.0
Pd1 Pd 0.8102 0.1898 0.3125 1 0.0
